data_8106018
loop_
_publ_author_name
'Lee, See Mun'
'Lo, Kong Mun'
'Tiekink, Edward R.T.'

_publ_section_title
;
 Crystal structure of (N-n-butyl, N-methyl-dithiocarbamato-\k2
 S,S&#x2032;)-chlorido-dimethyl-tin(IV), C8H18ClNS2Sn
;
_journal_issue 6
_journal_name_full 'Zeitschrift f\"ur Kristallographie - New Crystal Structures'
_journal_page_first 1313
_journal_page_last 1315
_journal_paper_doi 10.1515/ncrs-2019-0502
_journal_volume 234
_journal_year 2019
_chemical_formula_moiety 'C8 H18 Cl N S2 Sn'
_chemical_formula_sum 'C8 H18 Cl N S2 Sn'
_chemical_formula_weight 346.49
_space_group_crystal_system triclinic
_space_group_IT_number 2
_space_group_name_Hall '-P 1'
_space_group_name_H-M_alt 'P -1'
_atom_sites_solution_hydrogens geom
_atom_sites_solution_primary direct
_atom_sites_solution_secondary difmap
_cell_angle_alpha 91.966(2)
_cell_angle_beta 101.821(2)
_cell_angle_gamma 105.391(3)
_cell_formula_units_Z 2
_cell_length_a 6.4399(2)
_cell_length_b 9.6430(3)
_cell_length_c 11.69440(10)
_cell_measurement_reflns_used 10585
_cell_measurement_temperature 100(2)
_cell_measurement_theta_max 76.2650
_cell_measurement_theta_min 3.8760
_cell_volume 682.30(3)
_computing_cell_refinement 'CrysAlisPro [1]'
_computing_data_collection 'CrysAlisPro [1]'
_computing_data_reduction 'CrysAlisPro [1]'
_computing_molecular_graphics 'ORTEP-3 for Windows [4]'
_computing_publication_material 'SHELXL-2014/7 [3]'
_computing_structure_refinement 'SHELXL-2014/7 [3]'
_computing_structure_solution 'SHELXS-97 [2]'
_diffrn_ambient_temperature 100(2)
_diffrn_detector_area_resol_mean 5.2558
_diffrn_measured_fraction_theta_full 1.000
_diffrn_measured_fraction_theta_max 1.000
_diffrn_measurement_device_type 'XtaLAB Synergy, Dualflex, AtlasS2'
_diffrn_measurement_method '\w scans'
_diffrn_radiation_type CuK\a
_diffrn_radiation_wavelength 1.54178
_diffrn_reflns_av_R_equivalents 0.0416
_diffrn_reflns_av_unetI/netI 0.0209
_diffrn_reflns_Laue_measured_fraction_full 1.000
_diffrn_reflns_Laue_measured_fraction_max 1.000
_diffrn_reflns_limit_h_max 7
_diffrn_reflns_limit_h_min -7
_diffrn_reflns_limit_k_max 11
_diffrn_reflns_limit_k_min -11
_diffrn_reflns_limit_l_max 13
_diffrn_reflns_limit_l_min -11
_diffrn_reflns_number 16394
_diffrn_reflns_point_group_measured_fraction_full 1.000
_diffrn_reflns_point_group_measured_fraction_max 1.000
_diffrn_reflns_theta_full 66.997
_diffrn_reflns_theta_max 66.997
_diffrn_reflns_theta_min 3.879
_diffrn_source 'micro-focus sealed X-ray tube'
_exptl_absorpt_coefficient_mu 19.254
_exptl_absorpt_correction_T_max 1.000
_exptl_absorpt_correction_T_min 0.958
_exptl_absorpt_correction_type gaussian
_exptl_absorpt_process_details 'CrysAlisPro [1]'
_exptl_crystal_colour colourless
_exptl_crystal_density_diffrn 1.687
_exptl_crystal_description prism
_exptl_crystal_F_000 344
_exptl_crystal_size_max 0.076
_exptl_crystal_size_mid 0.056
_exptl_crystal_size_min 0.034
_refine_diff_density_max 1.057
_refine_diff_density_min -0.773
_refine_diff_density_rms 0.091
_refine_ls_extinction_coef .
_refine_ls_extinction_method none
_refine_ls_goodness_of_fit_ref 1.073
_refine_ls_hydrogen_treatment constr
_refine_ls_matrix_type full
_refine_ls_number_parameters 122
_refine_ls_number_reflns 2444
_refine_ls_number_restraints 0
_refine_ls_restrained_S_all 1.073
_refine_ls_R_factor_all 0.0232
_refine_ls_R_factor_gt 0.0227
_refine_ls_shift/su_max 0.002
_refine_ls_shift/su_mean 0.000
_refine_ls_structure_factor_coef Fsqd
_refine_ls_weighting_details 'w=1/[\s^2^(Fo^2^)+(0.0412P)^2^+0.2949P] where P=(Fo^2^+2Fc^2^)/3'
_refine_ls_weighting_scheme calc
_refine_ls_wR_factor_gt 0.0605
_refine_ls_wR_factor_ref 0.0609
_reflns_Friedel_coverage 0.000
_reflns_Friedel_fraction_full .
_reflns_Friedel_fraction_max .
_reflns_number_gt 2399
_reflns_number_total 2444
_reflns_threshold_expression 'I > 2\s(I)'
_cod_data_source_file suppl_ncrs-2019-0502_suppl.cif
_cod_data_source_block shelx
_cod_database_code 8106018
_shelx_space_group_comment
;
The symmetry employed for this shelxl refinement is uniquely defined
by the following loop, which should always be used as a source of
symmetry information in preference to the above space-group names.
They are only intended as comments.
;
_shelx_estimated_absorpt_t_min 0.322
_shelx_estimated_absorpt_t_max 0.561

loop_
_space_group_symop_operation_xyz
'x, y, z'
'-x, -y, -z'

loop_
_atom_site_label
_atom_site_type_symbol
_atom_site_fract_x
_atom_site_fract_y
_atom_site_fract_z
_atom_site_U_iso_or_equiv
_atom_site_adp_type
_atom_site_occupancy
_atom_site_site_symmetry_order
_atom_site_calc_flag
_atom_site_refinement_flags_posn
_atom_site_refinement_flags_adp
_atom_site_refinement_flags_occupancy
_atom_site_disorder_assembly
_atom_site_disorder_group
Sn Sn 0.88424(2) 0.71732(2) 0.84888(2) 0.01924(9) Uani 1 1 d . . . . .
Cl1 Cl 0.84361(11) 0.93203(7) 0.74494(6) 0.03091(17) Uani 1 1 d . . . . .
S1 S 0.58280(10) 0.57512(6) 0.68894(5) 0.02078(15) Uani 1 1 d . . . . .
S2 S 0.79477(11) 0.43192(7) 0.87990(6) 0.02390(15) Uani 1 1 d . . . . .
N1 N 0.4509(4) 0.2927(2) 0.70830(19) 0.0216(5) Uani 1 1 d . . . . .
C1 C 1.2139(5) 0.7382(3) 0.8331(3) 0.0295(6) Uani 1 1 d . . . . .
H1A H 1.3027 0.8385 0.8559 0.044 Uiso 1 1 calc R U . . .
H1B H 1.2142 0.7112 0.7516 0.044 Uiso 1 1 calc R U . . .
H1C H 1.2767 0.6744 0.8845 0.044 Uiso 1 1 calc R U . . .
C2 C 0.7909(5) 0.7750(3) 1.0032(3) 0.0307(6) Uani 1 1 d . . . . .
H2A H 0.9226 0.8093 1.0670 0.046 Uiso 1 1 calc R U . . .
H2B H 0.6889 0.6905 1.0251 0.046 Uiso 1 1 calc R U . . .
H2C H 0.7179 0.8520 0.9889 0.046 Uiso 1 1 calc R U . . .
C3 C 0.5936(4) 0.4163(3) 0.7553(2) 0.0200(5) Uani 1 1 d . . . . .
C4 C 0.4537(5) 0.1557(3) 0.7590(3) 0.0272(6) Uani 1 1 d . . . . .
H4A H 0.5328 0.1046 0.7172 0.041 Uiso 1 1 calc R U . . .
H4B H 0.3017 0.0958 0.7514 0.041 Uiso 1 1 calc R U . . .
H4C H 0.5284 0.1755 0.8421 0.041 Uiso 1 1 calc R U . . .
C5 C 0.2719(5) 0.2839(3) 0.6031(2) 0.0253(6) Uani 1 1 d . . . . .
H5A H 0.2294 0.1865 0.5605 0.030 Uiso 1 1 calc R U . . .
H5B H 0.3273 0.3553 0.5498 0.030 Uiso 1 1 calc R U . . .
C6 C 0.0692(5) 0.3131(3) 0.6362(3) 0.0268(6) Uani 1 1 d . . . . .
H6A H 0.1126 0.4106 0.6787 0.032 Uiso 1 1 calc R U . . .
H6B H 0.0155 0.2421 0.6901 0.032 Uiso 1 1 calc R U . . .
C7 C -0.1193(5) 0.3043(3) 0.5298(3) 0.0294(6) Uani 1 1 d . . . . .
H7A H -0.2306 0.3449 0.5548 0.035 Uiso 1 1 calc R U . . .
H7B H -0.0600 0.3645 0.4706 0.035 Uiso 1 1 calc R U . . .
C8 C -0.2318(5) 0.1516(3) 0.4733(3) 0.0344(7) Uani 1 1 d . . . . .
H8A H -0.1294 0.1163 0.4365 0.052 Uiso 1 1 calc R U . . .
H8B H -0.3632 0.1512 0.4135 0.052 Uiso 1 1 calc R U . . .
H8C H -0.2755 0.0886 0.5333 0.052 Uiso 1 1 calc R U . . .

loop_
_atom_site_aniso_label
_atom_site_aniso_U_11
_atom_site_aniso_U_22
_atom_site_aniso_U_33
_atom_site_aniso_U_23
_atom_site_aniso_U_13
_atom_site_aniso_U_12
Sn 0.01957(12) 0.01865(12) 0.01611(12) -0.00001(7) 0.00026(7) 0.00255(8)
Cl1 0.0303(4) 0.0194(3) 0.0372(4) 0.0061(3) -0.0023(3) 0.0040(3)
S1 0.0255(3) 0.0182(3) 0.0143(3) 0.0019(2) -0.0011(2) 0.0027(2)
S2 0.0262(3) 0.0216(3) 0.0190(3) 0.0050(2) -0.0025(3) 0.0037(3)
N1 0.0268(12) 0.0189(11) 0.0156(10) -0.0004(9) 0.0025(9) 0.0025(9)
C1 0.0237(14) 0.0375(16) 0.0284(15) 0.0134(13) 0.0070(11) 0.0082(12)
C2 0.0313(15) 0.0374(16) 0.0209(14) -0.0058(12) 0.0003(11) 0.0104(13)
C3 0.0254(13) 0.0190(12) 0.0145(12) 0.0001(10) 0.0048(10) 0.0045(10)
C4 0.0366(16) 0.0200(13) 0.0237(14) 0.0021(11) 0.0061(12) 0.0062(12)
C5 0.0322(15) 0.0213(13) 0.0153(12) -0.0009(10) -0.0010(11) 0.0006(11)
C6 0.0273(14) 0.0251(13) 0.0217(13) 0.0004(11) 0.0010(11) 0.0001(12)
C7 0.0314(15) 0.0298(15) 0.0249(14) 0.0024(12) 0.0022(12) 0.0081(12)
C8 0.0342(16) 0.0329(16) 0.0251(15) 0.0044(12) -0.0029(12) -0.0024(13)

loop_
_atom_type_symbol
_atom_type_description
_atom_type_scat_dispersion_real
_atom_type_scat_dispersion_imag
_atom_type_scat_source
C C 0.0181 0.0091 'International Tables Vol C Tables 4.2.6.8 and 6.1.1.4'
H H 0.0000 0.0000 'International Tables Vol C Tables 4.2.6.8 and 6.1.1.4'
Cl Cl 0.3639 0.7018 'International Tables Vol C Tables 4.2.6.8 and 6.1.1.4'
N N 0.0311 0.0180 'International Tables Vol C Tables 4.2.6.8 and 6.1.1.4'
S S 0.3331 0.5567 'International Tables Vol C Tables 4.2.6.8 and 6.1.1.4'
Sn Sn 0.0259 5.4591 'International Tables Vol C Tables 4.2.6.8 and 6.1.1.4'

loop_
_geom_angle_atom_site_label_1
_geom_angle_atom_site_label_2
_geom_angle_atom_site_label_3
_geom_angle
_geom_angle_site_symmetry_1
_geom_angle_site_symmetry_3
C2 Sn C1 125.22(12) . .
C2 Sn S1 116.11(9) . .
C1 Sn S1 117.67(9) . .
C2 Sn Cl1 97.36(9) . .
C1 Sn Cl1 95.74(8) . .
S1 Sn Cl1 86.19(2) . .
C2 Sn S2 94.63(9) . .
C1 Sn S2 94.59(8) . .
S1 Sn S2 69.40(2) . .
Cl1 Sn S2 155.56(2) . .
C3 S1 Sn 90.32(9) . .
C3 S2 Sn 83.21(9) . .
C3 N1 C4 122.1(2) . .
C3 N1 C5 122.0(2) . .
C4 N1 C5 115.8(2) . .
Sn C1 H1A 109.5 . .
Sn C1 H1B 109.5 . .
H1A C1 H1B 109.5 . .
Sn C1 H1C 109.5 . .
H1A C1 H1C 109.5 . .
H1B C1 H1C 109.5 . .
Sn C2 H2A 109.5 . .
Sn C2 H2B 109.5 . .
H2A C2 H2B 109.5 . .
Sn C2 H2C 109.5 . .
H2A C2 H2C 109.5 . .
H2B C2 H2C 109.5 . .
N1 C3 S2 123.4(2) . .
N1 C3 S1 119.7(2) . .
S2 C3 S1 116.96(15) . .
N1 C4 H4A 109.5 . .
N1 C4 H4B 109.5 . .
H4A C4 H4B 109.5 . .
N1 C4 H4C 109.5 . .
H4A C4 H4C 109.5 . .
H4B C4 H4C 109.5 . .
N1 C5 C6 111.6(2) . .
N1 C5 H5A 109.3 . .
C6 C5 H5A 109.3 . .
N1 C5 H5B 109.3 . .
C6 C5 H5B 109.3 . .
H5A C5 H5B 108.0 . .
C5 C6 C7 113.1(2) . .
C5 C6 H6A 109.0 . .
C7 C6 H6A 109.0 . .
C5 C6 H6B 109.0 . .
C7 C6 H6B 109.0 . .
H6A C6 H6B 107.8 . .
C8 C7 C6 113.4(3) . .
C8 C7 H7A 108.9 . .
C6 C7 H7A 108.9 . .
C8 C7 H7B 108.9 . .
C6 C7 H7B 108.9 . .
H7A C7 H7B 107.7 . .
C7 C8 H8A 109.5 . .
C7 C8 H8B 109.5 . .
H8A C8 H8B 109.5 . .
C7 C8 H8C 109.5 . .
H8A C8 H8C 109.5 . .
H8B C8 H8C 109.5 . .

loop_
_geom_bond_atom_site_label_1
_geom_bond_atom_site_label_2
_geom_bond_distance
_geom_bond_site_symmetry_2
Sn C2 2.117(3) .
Sn C1 2.125(3) .
Sn S1 2.4638(6) .
Sn Cl1 2.4825(7) .
Sn S2 2.7111(7) .
S1 C3 1.751(3) .
S2 C3 1.713(3) .
N1 C3 1.317(4) .
N1 C4 1.469(4) .
N1 C5 1.487(3) .
C1 H1A 0.9800 .
C1 H1B 0.9800 .
C1 H1C 0.9800 .
C2 H2A 0.9800 .
C2 H2B 0.9800 .
C2 H2C 0.9800 .
C4 H4A 0.9800 .
C4 H4B 0.9800 .
C4 H4C 0.9800 .
C5 C6 1.526(4) .
C5 H5A 0.9900 .
C5 H5B 0.9900 .
C6 C7 1.532(4) .
C6 H6A 0.9900 .
C6 H6B 0.9900 .
C7 C8 1.517(4) .
C7 H7A 0.9900 .
C7 H7B 0.9900 .
C8 H8A 0.9800 .
C8 H8B 0.9800 .
C8 H8C 0.9800 .

loop_
_geom_torsion_atom_site_label_1
_geom_torsion_atom_site_label_2
_geom_torsion_atom_site_label_3
_geom_torsion_atom_site_label_4
_geom_torsion
_geom_torsion_site_symmetry_1
_geom_torsion_site_symmetry_2
_geom_torsion_site_symmetry_3
_geom_torsion_site_symmetry_4
C4 N1 C3 S2 -0.6(4) . . . .
C5 N1 C3 S2 177.2(2) . . . .
C4 N1 C3 S1 179.1(2) . . . .
C5 N1 C3 S1 -3.1(4) . . . .
Sn S2 C3 N1 -177.2(2) . . . .
Sn S2 C3 S1 3.08(14) . . . .
Sn S1 C3 N1 176.9(2) . . . .
Sn S1 C3 S2 -3.37(15) . . . .
C3 N1 C5 C6 -85.0(3) . . . .
C4 N1 C5 C6 92.9(3) . . . .
N1 C5 C6 C7 -179.7(2) . . . .
C5 C6 C7 C8 71.0(3) . . . .
